data_2215377
loop_
_publ_author_name
'Periasamy Devi'
'Packianathan Thomas Muthiah'
'Tayur N. Guru Row'
'Vijay Thiruvenkatam'

_publ_section_title
;
 Hydrogen bonding in pyrimethamine hydrogen adipate
;
_journal_coeditor_code BT2499
_journal_issue 10
_journal_name_full 'Acta Crystallographica Section E'
_journal_page_first o4065
_journal_page_last o4066
_journal_paper_doi 10.1107/S1600536807044364
_journal_volume 63
_journal_year 2007
_chemical_formula_iupac 'C12 H14 Cl N4 +, C6 H9 O4 -'
_chemical_formula_moiety 'C12 H14 Cl N4 +, C6 H9 O4 -'
_chemical_formula_sum 'C18 H23 Cl N4 O4'
_chemical_formula_weight 394.85
_chemical_name_common 'pyrimethamine hydrogen adipate'
_chemical_name_systematic
;
2,4-diamino-5-(p-chlorophenyl)-6-ethylpyrimidinium hydrogen adipate
;
_space_group_IT_number 2
_symmetry_cell_setting triclinic
_symmetry_space_group_name_Hall '-P 1'
_symmetry_space_group_name_H-M 'P -1'
_atom_sites_solution_hydrogens geom
_atom_sites_solution_primary direct
_atom_sites_solution_secondary difmap
_cell_angle_alpha 79.38(2)
_cell_angle_beta 71.06(2)
_cell_angle_gamma 71.20(2)
_cell_formula_units_Z 2
_cell_length_a 8.1540(10)
_cell_length_b 11.420(2)
_cell_length_c 12.238(2)
_cell_measurement_reflns_used 25
_cell_measurement_temperature 293
_cell_measurement_theta_max 27.1
_cell_measurement_theta_min 1.8
_cell_volume 1016.3(3)
_computing_cell_refinement 'SMART (Bruker, 1997)'
_computing_data_collection 'SMART (Bruker, 1997)'
_computing_data_reduction 'SAINT (Bruker, 1997)'
_computing_molecular_graphics 'PLATON (Spek, 2003) and ORTEPII (Johnson, 1976)'
_computing_publication_material 'PLATON (Spek, 2003)'
_computing_structure_refinement 'SHELXL97 (Sheldrick, 1997)'
_computing_structure_solution 'SHELXS97 (Sheldrick, 1997)'
_diffrn_ambient_temperature 293
_diffrn_measured_fraction_theta_full 0.887
_diffrn_measured_fraction_theta_max 0.887
_diffrn_measurement_device_type 'Bruker SMART CCD area-detector'
_diffrn_measurement_method \w-scans
_diffrn_radiation_monochromator graphite
_diffrn_radiation_source 'fine-focus sealed tube'
_diffrn_radiation_type MoK\a
_diffrn_radiation_wavelength 0.71073
_diffrn_reflns_av_R_equivalents 0.0165
_diffrn_reflns_av_sigmaI/netI 0.0214
_diffrn_reflns_limit_h_max 10
_diffrn_reflns_limit_h_min -10
_diffrn_reflns_limit_k_max 14
_diffrn_reflns_limit_k_min -14
_diffrn_reflns_limit_l_max 15
_diffrn_reflns_limit_l_min -14
_diffrn_reflns_number 9586
_diffrn_reflns_reduction_process ' ?'
_diffrn_reflns_theta_full 27.11
_diffrn_reflns_theta_max 27.11
_diffrn_reflns_theta_min 1.77
_diffrn_standards_interval_count 100
_diffrn_standards_interval_time 60
_diffrn_standards_number 1
_exptl_absorpt_coefficient_mu 0.218
_exptl_absorpt_correction_type none
_exptl_crystal_colour colourless
_exptl_crystal_density_diffrn 1.291
_exptl_crystal_density_method 'Not Measured'
_exptl_crystal_description Needle
_exptl_crystal_F_000 416
_exptl_crystal_size_max 0.3
_exptl_crystal_size_mid 0.12
_exptl_crystal_size_min 0.1
_refine_diff_density_max 0.753
_refine_diff_density_min -0.292
_refine_ls_extinction_coef 0.004(2)
_refine_ls_extinction_method shelxl97
_refine_ls_goodness_of_fit_ref 1.028
_refine_ls_hydrogen_treatment constr
_refine_ls_matrix_type full
_refine_ls_number_parameters 247
_refine_ls_number_reflns 3988
_refine_ls_number_restraints 0
_refine_ls_restrained_S_all 1.028
_refine_ls_R_factor_all 0.0651
_refine_ls_R_factor_gt 0.0538
_refine_ls_shift/su_max 0.000
_refine_ls_shift/su_mean 0.000
_refine_ls_structure_factor_coef Fsqd
_refine_ls_weighting_details 'calc w=1/[\s^2^(Fo^2^)+(0.0761P)^2^+0.4803P] where P=(Fo^2^+2Fc^2^)/3'
_refine_ls_weighting_scheme calc
_refine_ls_wR_factor_gt 0.1456
_refine_ls_wR_factor_ref 0.1547
_reflns_number_gt 3265
_reflns_number_total 3988
_reflns_threshold_expression I>2\s(I)
_cod_data_source_file bt2499.cif
_cod_data_source_block I
_cod_original_cell_volume 1016(3)
_cod_database_code 2215377
_cod_database_fobs_code 2215377

loop_
_symmetry_equiv_pos_as_xyz
x,y,z
-x,-y,-z

loop_
_atom_site_aniso_label
_atom_site_aniso_U_11
_atom_site_aniso_U_22
_atom_site_aniso_U_33
_atom_site_aniso_U_12
_atom_site_aniso_U_13
_atom_site_aniso_U_23
Cl1 0.0792(5) 0.1157(7) 0.0790(5) -0.0179(4) -0.0553(4) -0.0043(4)
N1 0.0379(9) 0.0389(9) 0.0504(10) -0.0029(7) -0.0203(7) -0.0073(7)
N2 0.0413(9) 0.0595(11) 0.0510(10) -0.0062(8) -0.0222(8) -0.0108(8)
N3 0.0399(9) 0.0492(10) 0.0424(9) -0.0077(7) -0.0156(7) -0.0077(7)
N4 0.0514(10) 0.0517(10) 0.0576(11) 0.0059(8) -0.0268(9) -0.0198(8)
C2 0.0358(10) 0.0458(11) 0.0361(10) -0.0134(8) -0.0111(8) 0.0001(8)
C4 0.0389(10) 0.0405(10) 0.0390(10) -0.0095(8) -0.0134(8) -0.0013(8)
C5 0.0391(10) 0.0387(10) 0.0404(10) -0.0094(8) -0.0156(8) -0.0025(8)
C6 0.0421(10) 0.0399(10) 0.0457(11) -0.0094(8) -0.0186(9) -0.0041(8)
C7 0.0614(14) 0.0495(13) 0.0829(17) 0.0056(10) -0.0428(13) -0.0257(12)
C8 0.109(3) 0.123(3) 0.078(2) -0.014(2) -0.013(2) -0.058(2)
C9 0.0392(10) 0.0390(10) 0.0410(10) -0.0055(8) -0.0160(8) -0.0063(8)
C10 0.0587(14) 0.0644(15) 0.0657(15) -0.0290(12) -0.0318(12) 0.0168(12)
C11 0.0696(16) 0.0763(17) 0.0595(15) -0.0255(14) -0.0343(13) 0.0221(13)
C12 0.0475(12) 0.0641(14) 0.0466(12) -0.0047(10) -0.0231(10) -0.0117(10)
C13 0.0497(13) 0.0736(16) 0.0654(15) -0.0265(12) -0.0242(11) 0.0012(12)
C14 0.0548(13) 0.0641(14) 0.0545(13) -0.0247(11) -0.0239(11) 0.0128(11)
O1 0.0521(9) 0.0558(9) 0.0875(12) -0.0026(7) -0.0383(9) -0.0230(9)
O2 0.0432(8) 0.0513(9) 0.0935(12) -0.0013(7) -0.0377(8) -0.0186(8)
O3 0.0766(12) 0.0603(10) 0.0788(12) 0.0042(9) -0.0453(10) -0.0157(9)
O4 0.0568(10) 0.0590(10) 0.0756(11) -0.0168(8) -0.0378(9) -0.0049(8)
C15 0.0419(11) 0.0457(11) 0.0665(14) -0.0071(9) -0.0270(10) -0.0076(10)
C16 0.0483(14) 0.0833(19) 0.111(2) 0.0037(13) -0.0370(15) -0.0481(17)
C17 0.0466(13) 0.0659(15) 0.0725(16) -0.0073(11) -0.0219(12) -0.0183(12)
C18 0.0436(12) 0.0645(15) 0.0900(19) -0.0100(11) -0.0199(12) -0.0345(14)
C19 0.0623(15) 0.0556(14) 0.0877(19) -0.0121(12) -0.0227(14) -0.0198(13)
C20 0.0428(11) 0.0449(11) 0.0579(13) 0.0024(9) -0.0163(10) -0.0213(10)

loop_
_atom_site_type_symbol
_atom_site_label
_atom_site_fract_x
_atom_site_fract_y
_atom_site_fract_z
_atom_site_U_iso_or_equiv
_atom_site_thermal_displace_type
_atom_site_calc_flag
_atom_site_refinement_flags
_atom_site_occupancy
Cl Cl1 0.34022(11) 0.32332(8) 0.00817(7) 0.0860(3) Uani . . 1.000
N N1 1.1280(2) 0.03254(15) 0.34090(15) 0.0420(5) Uani . . 1.000
N N2 1.2397(2) 0.07015(18) 0.47705(15) 0.0495(6) Uani . . 1.000
N N3 0.9774(2) 0.21031(16) 0.44490(14) 0.0436(5) Uani . . 1.000
N N4 0.7145(2) 0.34147(17) 0.41299(16) 0.0538(6) Uani . . 1.000
C C2 1.1124(3) 0.10668(18) 0.42111(16) 0.0391(6) Uani . . 1.000
C C4 0.8543(3) 0.24149(18) 0.38477(17) 0.0396(6) Uani . . 1.000
C C5 0.8706(3) 0.17170(17) 0.29244(17) 0.0389(6) Uani . . 1.000
C C6 1.0088(3) 0.06442(18) 0.27514(17) 0.0415(6) Uani . . 1.000
C C7 1.0468(3) -0.0232(2) 0.1858(2) 0.0616(9) Uani . . 1.000
C C8 1.1962(5) -0.0045(4) 0.0776(3) 0.1047(16) Uani . . 1.000
C C9 0.7367(3) 0.21222(17) 0.22296(17) 0.0396(6) Uani . . 1.000
C C10 0.7511(3) 0.3024(2) 0.1302(2) 0.0596(8) Uani . . 1.000
C C11 0.6303(4) 0.3365(3) 0.0632(2) 0.0671(9) Uani . . 1.000
C C12 0.4946(3) 0.2799(2) 0.09055(19) 0.0521(7) Uani . . 1.000
C C13 0.4764(3) 0.1909(2) 0.1818(2) 0.0597(8) Uani . . 1.000
C C14 0.5978(3) 0.1571(2) 0.2481(2) 0.0562(8) Uani . . 1.000
O O1 1.5619(2) -0.13053(15) 0.39195(16) 0.0613(6) Uani . . 1.000
O O2 1.3938(2) -0.18294(14) 0.30789(16) 0.0594(6) Uani . . 1.000
O O3 2.3656(3) -0.48130(16) 0.38775(17) 0.0706(7) Uani . . 1.000
O O4 2.2650(2) -0.33732(15) 0.25569(15) 0.0590(6) Uani . . 1.000
C C15 1.5422(3) -0.1989(2) 0.3318(2) 0.0494(7) Uani . . 1.000
C C16 1.7001(3) -0.3033(3) 0.2752(3) 0.0774(10) Uani . . 1.000
C C17 1.8551(3) -0.3532(2) 0.3244(2) 0.0609(8) Uani . . 1.000
C C18 2.0095(3) -0.4499(2) 0.2505(3) 0.0633(9) Uani . . 1.000
C C19 2.1553(4) -0.5163(2) 0.3095(3) 0.0675(9) Uani . . 1.000
C C20 2.2707(3) -0.4429(2) 0.3223(2) 0.0494(7) Uani . . 1.000
H H1 1.21400 -0.03560 0.33110 0.0500 Uiso calc R 1.000
H H2A 1.23490 0.11370 0.52890 0.0590 Uiso calc R 1.000
H H2B 1.32630 0.00310 0.46110 0.0590 Uiso calc R 1.000
H H4A 0.70540 0.38320 0.46750 0.0650 Uiso calc R 1.000
H H4B 0.63330 0.36430 0.37670 0.0650 Uiso calc R 1.000
H H7A 0.93730 -0.01070 0.16440 0.0740 Uiso calc R 1.000
H H7B 1.08080 -0.10810 0.21960 0.0740 Uiso calc R 1.000
H H8A 1.16410 0.07980 0.04440 0.1570 Uiso calc R 1.000
H H8B 1.21240 -0.05990 0.02230 0.1570 Uiso calc R 1.000
H H8C 1.30670 -0.02140 0.09750 0.1570 Uiso calc R 1.000
H H10 0.84250 0.34080 0.11240 0.0710 Uiso calc R 1.000
H H11 0.64160 0.39670 0.00090 0.0810 Uiso calc R 1.000
H H13 0.38420 0.15340 0.19940 0.0720 Uiso calc R 1.000
H H14 0.58570 0.09670 0.31010 0.0670 Uiso calc R 1.000
H H4 2.32700 -0.30130 0.26990 0.0890 Uiso calc R 1.000
H H16A 1.65360 -0.37170 0.27590 0.0930 Uiso calc R 1.000
H H16B 1.74600 -0.27460 0.19450 0.0930 Uiso calc R 1.000
H H17A 1.81520 -0.39120 0.40240 0.0730 Uiso calc R 1.000
H H17B 1.89920 -0.28560 0.32940 0.0730 Uiso calc R 1.000
H H18A 1.96110 -0.51030 0.23500 0.0760 Uiso calc R 1.000
H H18B 2.06230 -0.40890 0.17670 0.0760 Uiso calc R 1.000
H H19A 2.09780 -0.54900 0.38640 0.0810 Uiso calc R 1.000
H H19B 2.23460 -0.58680 0.26670 0.0810 Uiso calc R 1.000

loop_
_atom_type_symbol
_atom_type_description
_atom_type_scat_dispersion_real
_atom_type_scat_dispersion_imag
_atom_type_scat_source
O O 0.0106 0.0060 'International Tables Vol C Tables 4.2.6.8 and 6.1.1.4'
N N 0.0061 0.0033 'International Tables Vol C Tables 4.2.6.8 and 6.1.1.4'
Cl Cl 0.1484 0.1585 'International Tables Vol C Tables 4.2.6.8 and 6.1.1.4'
H H 0.0000 0.0000 'International Tables Vol C Tables 4.2.6.8 and 6.1.1.4'
C C 0.0033 0.0016 'International Tables Vol C Tables 4.2.6.8 and 6.1.1.4'

loop_
_geom_angle_atom_site_label_1
_geom_angle_atom_site_label_2
_geom_angle_atom_site_label_3
_geom_angle
_geom_angle_publ_flag
C20 O4 H4 109.48 no
C2 N1 C6 121.32(18) .
C2 N3 C4 117.41(18) .
C2 N1 H1 119.34 no
C6 N1 H1 119.34 no
C2 N2 H2A 120.04 no
C2 N2 H2B 120.03 no
H2A N2 H2B 119.93 no
C4 N4 H4A 119.98 no
H4A N4 H4B 120.03 no
C4 N4 H4B 120.00 no
N2 C2 N3 120.72(19) .
N1 C2 N2 116.74(19) .
N1 C2 N3 122.5(2) .
N3 C4 C5 122.70(19) .
N3 C4 N4 117.24(18) .
N4 C4 C5 120.1(2) .
C4 C5 C9 121.56(18) no
C4 C5 C6 116.7(2) no
C6 C5 C9 121.72(19) no
N1 C6 C7 115.77(19) .
C5 C6 C7 125.1(2) no
N1 C6 C5 119.10(19) .
C6 C7 C8 112.5(2) no
C5 C9 C10 121.2(2) no
C5 C9 C14 120.59(18) no
C10 C9 C14 118.2(2) no
C9 C10 C11 121.0(2) no
C10 C11 C12 119.2(2) no
Cl1 C12 C13 119.2(2) .
Cl1 C12 C11 119.66(19) .
C11 C12 C13 121.2(2) no
C12 C13 C14 119.3(2) no
C9 C14 C13 121.1(2) no
C6 C7 H7B 109.14 no
C8 C7 H7A 109.07 no
C8 C7 H7B 109.10 no
H7A C7 H7B 107.83 no
C6 C7 H7A 109.10 no
C7 C8 H8A 109.47 no
C7 C8 H8B 109.50 no
H8A C8 H8B 109.44 no
H8A C8 H8C 109.42 no
H8B C8 H8C 109.49 no
C7 C8 H8C 109.50 no
C11 C10 H10 119.54 no
C9 C10 H10 119.45 no
C10 C11 H11 120.32 no
C12 C11 H11 120.46 no
C14 C13 H13 120.36 no
C12 C13 H13 120.36 no
C9 C14 H14 119.43 no
C13 C14 H14 119.43 no
O1 C15 C16 120.7(2) .
O2 C15 C16 115.6(2) .
O1 C15 O2 123.6(2) .
C15 C16 C17 118.7(3) no
C16 C17 C18 111.8(2) no
C17 C18 C19 112.2(3) no
C18 C19 C20 117.7(2) no
O3 C20 C19 121.4(2) .
O4 C20 C19 115.3(2) .
O3 C20 O4 123.2(2) .
C15 C16 H16A 107.65 no
C15 C16 H16B 107.64 no
C17 C16 H16A 107.68 no
C17 C16 H16B 107.65 no
H16A C16 H16B 107.01 no
C16 C17 H17A 109.25 no
C16 C17 H17B 109.32 no
C18 C17 H17A 109.22 no
C18 C17 H17B 109.29 no
H17A C17 H17B 107.89 no
C17 C18 H18A 109.18 no
C17 C18 H18B 109.16 no
C19 C18 H18A 109.20 no
C19 C18 H18B 109.11 no
H18A C18 H18B 107.90 no
C18 C19 H19A 107.82 no
C18 C19 H19B 107.88 no
C20 C19 H19A 107.88 no
C20 C19 H19B 107.92 no
H19A C19 H19B 107.18 no

loop_
_geom_bond_atom_site_label_1
_geom_bond_atom_site_label_2
_geom_bond_distance
_geom_bond_publ_flag
Cl1 C12 1.756(4) .
O1 C15 1.244(3) .
O2 C15 1.285(4) .
O3 C20 1.219(4) .
O4 C20 1.322(3) .
O4 H4 0.8201 no
N1 C6 1.377(4) .
N1 C2 1.361(3) .
N2 C2 1.341(4) .
N3 C2 1.333(3) .
N3 C4 1.352(4) .
N4 C4 1.332(3) .
N1 H1 0.8601 no
N2 H2A 0.8598 no
N2 H2B 0.8603 no
N4 H4A 0.8602 no
N4 H4B 0.8605 no
C4 C5 1.448(4) no
C5 C9 1.504(4) no
C5 C6 1.366(4) no
C6 C7 1.509(4) no
C7 C8 1.516(5) no
C9 C14 1.391(4) no
C9 C10 1.387(4) no
C10 C11 1.398(5) no
C11 C12 1.377(5) no
C12 C13 1.369(4) no
C13 C14 1.395(4) no
C7 H7A 0.9706 no
C7 H7B 0.9702 no
C8 H8A 0.9606 no
C8 H8C 0.9599 no
C8 H8B 0.9600 no
C10 H10 0.9302 no
C11 H11 0.9298 no
C13 H13 0.9292 no
C14 H14 0.9293 no
C15 C16 1.515(5) no
C16 C17 1.479(5) no
C17 C18 1.535(4) no
C18 C19 1.511(5) no
C19 C20 1.505(5) no
C16 H16A 0.9697 no
C16 H16B 0.9709 no
C17 H17A 0.9706 no
C17 H17B 0.9694 no
C18 H18A 0.9694 no
C18 H18B 0.9705 no
C19 H19A 0.9705 no
C19 H19B 0.9699 no

loop_
_geom_contact_atom_site_label_1
_geom_contact_atom_site_label_2
_geom_contact_distance
_geom_contact_site_symmetry_2
_geom_contact_publ_flag
Cl1 C16 3.642(6) 2_755 no
Cl1 H16B 2.9746 2_755 no
O1 N2 2.909(5) . no
O1 N2 2.911(5) 2_856 no
O2 O4 2.581(5) 1_455 no
O2 C20 3.386(6) 1_455 no
O2 N1 2.698(5) . no
O3 N4 2.941(5) 2_856 no
O3 N4 2.986(5) 1_745 no
O4 O2 2.581(5) 1_655 no
O4 C17 3.228(6) . no
O1 H2A 2.2442 2_856 no
O1 H2B 2.0656 . no
O1 H17B 2.6982 . no
O1 H14 2.6486 1_655 no
O2 H1 1.8377 . no
O2 H2B 2.8943 . no
O2 H7B 2.9078 . no
O2 H4 1.7918 1_455 no
O3 H17A 2.9045 2_946 no
O3 H4B 2.3038 1_745 no
O3 H16A 2.8515 1_655 no
O3 H4A 2.0919 2_856 no
O4 H7B 2.6026 1_655 no
O4 H17B 2.7154 . no
O4 H18B 2.5561 . no
N1 O2 2.698(5) . no
N1 C2 3.384(6) 2_756 no
N2 O1 2.909(5) . no
N2 O1 2.911(5) 2_856 no
N4 O3 2.986(5) 1_365 no
N4 O3 2.941(5) 2_856 no
N1 H8C 2.9421 . no
N1 H13 2.8102 1_655 no
C2 C2 3.446(6) 2_756 no
C2 N1 3.384(6) 2_756 no
C7 C14 3.483(6) . no
C14 C7 3.483(6) . no
C16 Cl1 3.642(6) 2_755 no
C17 O4 3.228(6) . no
C20 O2 3.386(6) 1_655 no
C2 H13 2.9805 1_655 no
C9 H7A 2.6263 . no
C9 H4B 2.5491 . no
C10 H4B 2.9983 . no
C12 H8B 3.0324 2_755 no
C12 H19B 2.7608 1_365 no
C13 H19B 2.7979 1_365 no
C14 H7A 2.8015 . no
C15 H1 2.7262 . no
C15 H4 2.7445 1_455 no
C15 H2B 2.8008 . no
C16 H4 3.0566 1_455 no
C20 H17B 2.9648 . no
C20 H4A 2.8597 2_856 no
H1 O2 1.8377 . no
H1 H7B 2.3844 . no
H1 C15 2.7262 . no
H1 H2B 2.2429 . no
H2A H17B 2.5878 2_856 no
H2A O1 2.2442 2_856 no
H2B O2 2.8943 . no
H2B O1 2.0656 . no
H2B C15 2.8008 . no
H2B H1 2.2429 . no
H4 H16A 2.5434 1_655 no
H4 O2 1.7918 1_655 no
H4 C15 2.7445 1_655 no
H4 C16 3.0566 1_655 no
H4 H7B 2.5930 1_655 no
H4A O3 2.0919 2_856 no
H4A C20 2.8597 2_856 no
H4B C9 2.5491 . no
H4B O3 2.3038 1_365 no
H4B C10 2.9983 . no
H7A C14 2.8015 . no
H7A C9 2.6263 . no
H7B O4 2.6026 1_455 no
H7B O2 2.9078 . no
H7B H1 2.3844 . no
H7B H4 2.5930 1_455 no
H8B C12 3.0324 2_755 no
H8C N1 2.9421 . no
H13 N1 2.8102 1_455 no
H13 C2 2.9805 1_455 no
H14 O1 2.6486 1_455 no
H16A O3 2.8515 1_455 no
H16A H4 2.5434 1_455 no
H16A H18A 2.4417 . no
H16B H18B 2.5021 . no
H16B Cl1 2.9746 2_755 no
H17A H19A 2.3993 . no
H17A O3 2.9045 2_946 no
H17B O1 2.6982 . no
H17B O4 2.7154 . no
H17B C20 2.9648 . no
H17B H2A 2.5878 2_856 no
H18A H16A 2.4417 . no
H18B O4 2.5561 . no
H18B H16B 2.5021 . no
H19A H17A 2.3993 . no
H19B C12 2.7608 1_745 no
H19B C13 2.7979 1_745 no

loop_
_geom_hbond_atom_site_label_D
_geom_hbond_atom_site_label_H
_geom_hbond_atom_site_label_A
_geom_hbond_site_symmetry_A
_geom_hbond_distance_DH
_geom_hbond_distance_HA
_geom_hbond_distance_DA
_geom_hbond_angle_DHA
_geom_hbond_publ_flag
N1 H1 O2 . 0.8600 1.8400 2.698(5) 178.00 yes
N2 H2A O1 2_856 0.8600 2.2400 2.911(5) 134.00 yes
N2 H2B O1 . 0.8600 2.0700 2.909(5) 166.00 yes
O4 H4 O2 1_655 0.8200 1.7900 2.581(5) 161.00 yes
N4 H4A O3 2_856 0.8600 2.0900 2.941(5) 169.00 yes
N4 H4B O3 1_365 0.8600 2.3000 2.986(5) 136.00 yes

loop_
_geom_torsion_atom_site_label_1
_geom_torsion_atom_site_label_2
_geom_torsion_atom_site_label_3
_geom_torsion_atom_site_label_4
_geom_torsion
_geom_torsion_publ_flag
C2 N1 C6 C5 -1.1(3) no
C2 N1 C6 C7 177.32(19) no
C6 N1 C2 N2 -177.18(19) no
C6 N1 C2 N3 3.4(3) no
C4 N3 C2 N1 -0.8(3) no
C2 N3 C4 C5 -3.9(3) no
C4 N3 C2 N2 179.81(19) no
C2 N3 C4 N4 176.57(19) no
N3 C4 C5 C6 6.0(3) no
N4 C4 C5 C9 2.6(3) no
N3 C4 C5 C9 -176.8(2) no
N4 C4 C5 C6 -174.5(2) no
C9 C5 C6 N1 179.56(19) no
C4 C5 C6 C7 178.5(2) no
C4 C5 C6 N1 -3.3(3) no
C4 C5 C9 C14 -99.6(2) no
C6 C5 C9 C10 -100.6(3) no
C6 C5 C9 C14 77.5(3) no
C4 C5 C9 C10 82.4(3) no
C9 C5 C6 C7 1.3(3) no
C5 C6 C7 C8 99.4(3) no
N1 C6 C7 C8 -78.9(3) no
C5 C9 C10 C11 177.6(2) no
C5 C9 C14 C13 -177.8(2) no
C14 C9 C10 C11 -0.4(3) no
C10 C9 C14 C13 0.3(3) no
C9 C10 C11 C12 0.4(4) no
C10 C11 C12 C13 -0.1(4) no
C10 C11 C12 Cl1 179.2(2) no
C11 C12 C13 C14 0.0(4) no
Cl1 C12 C13 C14 -179.37(17) no
C12 C13 C14 C9 0.0(3) no
O2 C15 C16 C17 -161.3(2) no
O1 C15 C16 C17 22.4(4) no
C15 C16 C17 C18 -174.9(2) no
C16 C17 C18 C19 -170.8(2) no
C17 C18 C19 C20 -69.4(3) no
C18 C19 C20 O4 -16.5(4) no
C18 C19 C20 O3 165.4(3) no

loop_
_cod_related_entry_id
_cod_related_entry_database
_cod_related_entry_code
1 ChemSpider 21123423
